data_4101034
_journal_name_full 'Journal of the American Chemical Society'
_journal_paper_doi 10.1021/ja056408j
_journal_year 2006
_chemical_formula_sum 'C39 H60 Mo N4'
_chemical_formula_weight 680.85
_chemical_name_common NMo(N[Np]Ar)3
_space_group_IT_number 14
_symmetry_cell_setting monoclinic
_symmetry_space_group_name_Hall '-P 2ybc'
_symmetry_space_group_name_H-M 'P 1 21/c 1'
_cell_angle_alpha 90.00
_cell_angle_beta 102.704(4)
_cell_angle_gamma 90.00
_cell_formula_units_Z 4
_cell_length_a 10.085(2)
_cell_length_b 31.275(7)
_cell_length_c 12.676(3)
_cell_measurement_temperature 173(2)
_cell_volume 3900.4(14)
_diffrn_ambient_temperature 193(2)
_exptl_crystal_density_diffrn 1.159
_cod_depositor_comments
;
The following automatic conversions were performed:
'_symmetry_cell_setting' value 'Monoclinic' changed to 'monoclinic'
according to '/home/saulius/struct/CIF-dictionaries/cif_core.dic'
dictionary named 'cif_core.dic' version 2.4.1 from 2010-06-29.

Automatic conversion script
Id: cif_fix_enum 1527 2010-12-29 10:47:43Z saulius 
;
_cod_original_sg_symbol_H-M 'P 21/c'
_cod_database_code 4101034

loop_
_symmetry_equiv_pos_as_xyz
'x, y, z'
'-x, y+1/2, -z+1/2'
'-x, -y, -z'
'x, -y-1/2, z-1/2'

loop_
_atom_site_label
_atom_site_type_symbol
_atom_site_fract_x
_atom_site_fract_y
_atom_site_fract_z
_atom_site_U_iso_or_equiv
_atom_site_adp_type
_atom_site_occupancy
_atom_site_symmetry_multiplicity
_atom_site_calc_flag
_atom_site_refinement_flags
_atom_site_disorder_assembly
_atom_site_disorder_group
Mo1 Mo 0.15357(2) 0.133188(8) 0.128515(18) 0.02890(11) Uani 1 1 d . . .
N1 N 0.1958(2) 0.19116(8) 0.19095(18) 0.0320(6) Uani 1 1 d . . .
N2 N 0.1941(2) 0.12264(8) -0.01572(19) 0.0322(6) Uani 1 1 d . . .
N3 N 0.1793(2) 0.08623(8) 0.23465(18) 0.0328(6) Uani 1 1 d . . .
N4 N -0.0129(3) 0.13580(8) 0.0955(2) 0.0358(6) Uani 1 1 d . . .
C11 C 0.3326(3) 0.19898(9) 0.2456(2) 0.0317(7) Uani 1 1 d . . .
C12 C 0.3677(3) 0.21666(11) 0.3492(2) 0.0421(8) Uani 1 1 d . . .
H12A H 0.2994 0.2256 0.3829 0.050 Uiso 1 1 calc R . .
C13 C 0.5024(4) 0.22103(11) 0.4026(3) 0.0483(9) Uani 1 1 d . . .
C14 C 0.6040(3) 0.20721(11) 0.3526(3) 0.0445(8) Uani 1 1 d . . .
H14A H 0.6945 0.2102 0.3881 0.053 Uiso 1 1 calc R . .
C15 C 0.5728(3) 0.18894(10) 0.2503(2) 0.0384(7) Uani 1 1 d . . .
C16 C 0.4369(3) 0.18580(9) 0.1969(2) 0.0334(7) Uani 1 1 d . . .
H16A H 0.4152 0.1747 0.1272 0.040 Uiso 1 1 calc R . .
C17 C 0.0919(3) 0.22302(10) 0.2024(2) 0.0375(7) Uani 1 1 d . . .
H17A H 0.1197 0.2365 0.2727 0.045 Uiso 1 1 calc R . .
H17B H 0.0072 0.2081 0.2011 0.045 Uiso 1 1 calc R . .
C18 C 0.0649(3) 0.25820(11) 0.1160(3) 0.0431(8) Uani 1 1 d . . .
C19 C 0.1924(4) 0.28513(13) 0.1207(3) 0.0661(11) Uani 1 1 d . . .
H19A H 0.2635 0.2674 0.1052 0.099 Uiso 1 1 calc R . .
H19B H 0.2213 0.2972 0.1917 0.099 Uiso 1 1 calc R . .
H19C H 0.1726 0.3077 0.0683 0.099 Uiso 1 1 calc R . .
C21 C 0.3314(3) 0.11735(10) -0.0276(2) 0.0335(7) Uani 1 1 d . . .
C22 C 0.4141(3) 0.08657(11) 0.0324(2) 0.0409(8) Uani 1 1 d . . .
H22A H 0.3795 0.0691 0.0793 0.049 Uiso 1 1 calc R . .
C23 C 0.5485(3) 0.08149(12) 0.0236(3) 0.0479(9) Uani 1 1 d . . .
C24 C 0.5982(4) 0.10757(13) -0.0475(3) 0.0542(10) Uani 1 1 d . . .
H24A H 0.6877 0.1041 -0.0541 0.065 Uiso 1 1 calc R . .
C25 C 0.5175(4) 0.13881(12) -0.1094(3) 0.0518(9) Uani 1 1 d . . .
C26 C 0.3854(4) 0.14387(11) -0.0974(3) 0.0446(8) Uani 1 1 d . . .
H26A H 0.3313 0.1652 -0.1361 0.054 Uiso 1 1 calc R . .
C27 C 0.0884(3) 0.12201(10) -0.1174(2) 0.0342(7) Uani 1 1 d . . .
H27A H 0.1221 0.1379 -0.1717 0.041 Uiso 1 1 calc R . .
H27B H 0.0090 0.1370 -0.1049 0.041 Uiso 1 1 calc R . .
C28 C 0.0436(3) 0.07755(10) -0.1634(2) 0.0394(7) Uani 1 1 d . . .
C29 C -0.0033(4) 0.04992(12) -0.0804(3) 0.0598(10) Uani 1 1 d . . .
H29A H -0.0755 0.0641 -0.0561 0.090 Uiso 1 1 calc R . .
H29B H 0.0713 0.0451 -0.0200 0.090 Uiso 1 1 calc R . .
H29C H -0.0353 0.0230 -0.1125 0.090 Uiso 1 1 calc R . .
C31 C 0.3107(3) 0.06958(10) 0.2835(2) 0.0315(7) Uani 1 1 d . . .
C32 C 0.3430(3) 0.02698(10) 0.2670(2) 0.0370(7) Uani 1 1 d . . .
H32A H 0.2816 0.0100 0.2193 0.044 Uiso 1 1 calc R . .
C33 C 0.4667(3) 0.00965(10) 0.3215(3) 0.0404(8) Uani 1 1 d . . .
C34 C 0.5568(3) 0.03546(11) 0.3906(3) 0.0450(8) Uani 1 1 d . . .
H34A H 0.6385 0.0238 0.4280 0.054 Uiso 1 1 calc R . .
C35 C 0.5302(3) 0.07823(11) 0.4063(2) 0.0400(8) Uani 1 1 d . . .
C36 C 0.4066(3) 0.09504(10) 0.3509(2) 0.0345(7) Uani 1 1 d . . .
H36A H 0.3878 0.1238 0.3590 0.041 Uiso 1 1 calc R . .
C37 C 0.0660(3) 0.06367(10) 0.2685(2) 0.0351(7) Uani 1 1 d . . .
H37A H 0.0822 0.0332 0.2661 0.042 Uiso 1 1 calc R . .
H37B H -0.0173 0.0698 0.2158 0.042 Uiso 1 1 calc R . .
C38 C 0.0433(3) 0.07477(10) 0.3814(2) 0.0361(7) Uani 1 1 d . . .
C39 C 0.0329(5) 0.12301(12) 0.3940(3) 0.0666(12) Uani 1 1 d . . .
H39A H -0.0385 0.1340 0.3376 0.100 Uiso 1 1 calc R . .
H39B H 0.1175 0.1361 0.3893 0.100 Uiso 1 1 calc R . .
H39C H 0.0131 0.1294 0.4630 0.100 Uiso 1 1 calc R . .
C110 C 0.0182(5) 0.23920(13) 0.0032(3) 0.0690(12) Uani 1 1 d . . .
H11A H -0.0614 0.2221 0.0005 0.103 Uiso 1 1 calc R . .
H11B H 0.0893 0.2217 -0.0132 0.103 Uiso 1 1 calc R . .
H11C H -0.0027 0.2619 -0.0489 0.103 Uiso 1 1 calc R . .
C111 C -0.0482(4) 0.28670(12) 0.1414(3) 0.0638(11) Uani 1 1 d . . .
H11D H -0.1289 0.2700 0.1376 0.096 Uiso 1 1 calc R . .
H11E H -0.0670 0.3096 0.0897 0.096 Uiso 1 1 calc R . .
H11F H -0.0193 0.2984 0.2128 0.096 Uiso 1 1 calc R . .
C131 C 0.5390(4) 0.23975(16) 0.5151(3) 0.0795(14) Uani 1 1 d . . .
H13A H 0.4576 0.2484 0.5368 0.119 Uiso 1 1 calc R . .
H13B H 0.5968 0.2641 0.5154 0.119 Uiso 1 1 calc R . .
H13C H 0.5857 0.2186 0.5646 0.119 Uiso 1 1 calc R . .
C151 C 0.6840(3) 0.17241(13) 0.1989(3) 0.0568(10) Uani 1 1 d . . .
H15A H 0.7707 0.1773 0.2467 0.085 Uiso 1 1 calc R . .
H15B H 0.6806 0.1871 0.1318 0.085 Uiso 1 1 calc R . .
H15C H 0.6717 0.1423 0.1854 0.085 Uiso 1 1 calc R . .
C210 C -0.0743(4) 0.08425(13) -0.2612(3) 0.0579(10) Uani 1 1 d . . .
H21A H -0.1477 0.0984 -0.2385 0.087 Uiso 1 1 calc R . .
H21B H -0.1049 0.0570 -0.2923 0.087 Uiso 1 1 calc R . .
H21C H -0.0442 0.1015 -0.3141 0.087 Uiso 1 1 calc R . .
C211 C 0.1600(4) 0.05480(13) -0.2022(3) 0.0615(11) Uani 1 1 d . . .
H21D H 0.2354 0.0508 -0.1420 0.092 Uiso 1 1 calc R . .
H21E H 0.1880 0.0720 -0.2561 0.092 Uiso 1 1 calc R . .
H21F H 0.1289 0.0275 -0.2326 0.092 Uiso 1 1 calc R . .
C231 C 0.6374(4) 0.04765(16) 0.0883(3) 0.0735(13) Uani 1 1 d . . .
H23A H 0.7260 0.0485 0.0720 0.110 Uiso 1 1 calc R . .
H23B H 0.5976 0.0200 0.0700 0.110 Uiso 1 1 calc R . .
H23C H 0.6454 0.0529 0.1640 0.110 Uiso 1 1 calc R . .
C251 C 0.5757(5) 0.16687(15) -0.1852(4) 0.0801(14) Uani 1 1 d . . .
H25A H 0.5072 0.1864 -0.2214 0.120 Uiso 1 1 calc R . .
H25B H 0.6054 0.1493 -0.2378 0.120 Uiso 1 1 calc R . .
H25C H 0.6515 0.1827 -0.1446 0.120 Uiso 1 1 calc R . .
C310 C -0.0901(4) 0.05420(13) 0.3910(3) 0.0575(10) Uani 1 1 d . . .
H31A H -0.1626 0.0654 0.3360 0.086 Uiso 1 1 calc R . .
H31B H -0.1074 0.0603 0.4610 0.086 Uiso 1 1 calc R . .
H31C H -0.0844 0.0238 0.3822 0.086 Uiso 1 1 calc R . .
C311 C 0.1555(4) 0.05700(17) 0.4711(3) 0.0745(14) Uani 1 1 d . . .
H31D H 0.2408 0.0695 0.4662 0.112 Uiso 1 1 calc R . .
H31E H 0.1602 0.0265 0.4635 0.112 Uiso 1 1 calc R . .
H31F H 0.1361 0.0637 0.5400 0.112 Uiso 1 1 calc R . .
C331 C 0.4998(4) -0.03650(12) 0.3026(3) 0.0608(10) Uani 1 1 d . . .
H33A H 0.5885 -0.0433 0.3448 0.091 Uiso 1 1 calc R . .
H33B H 0.4983 -0.0407 0.2273 0.091 Uiso 1 1 calc R . .
H33C H 0.4336 -0.0548 0.3236 0.091 Uiso 1 1 calc R . .
C351 C 0.6283(3) 0.10592(12) 0.4841(3) 0.0570(10) Uani 1 1 d . . .
H35A H 0.7076 0.0896 0.5157 0.085 Uiso 1 1 calc R . .
H35B H 0.5855 0.1159 0.5402 0.085 Uiso 1 1 calc R . .
H35C H 0.6542 0.1300 0.4461 0.085 Uiso 1 1 calc R . .

loop_
_atom_site_aniso_label
_atom_site_aniso_U_11
_atom_site_aniso_U_22
_atom_site_aniso_U_33
_atom_site_aniso_U_23
_atom_site_aniso_U_13
_atom_site_aniso_U_12
Mo1 0.02678(17) 0.03197(17) 0.02731(16) -0.00063(10) 0.00457(11) 0.00012(10)
N1 0.0314(13) 0.0326(14) 0.0318(13) -0.0011(11) 0.0064(10) 0.0000(11)
N2 0.0350(14) 0.0331(14) 0.0284(12) -0.0005(10) 0.0065(11) 0.0025(11)
N3 0.0328(14) 0.0329(14) 0.0338(13) -0.0001(11) 0.0098(11) -0.0043(11)
N4 0.0323(14) 0.0377(15) 0.0353(14) -0.0013(11) 0.0031(11) 0.0005(11)
C11 0.0343(17) 0.0288(16) 0.0321(15) 0.0010(12) 0.0076(13) -0.0028(13)
C12 0.0404(19) 0.047(2) 0.0397(17) -0.0094(15) 0.0100(15) 0.0020(15)
C13 0.049(2) 0.047(2) 0.0457(19) -0.0119(16) 0.0019(16) -0.0010(17)
C14 0.0308(17) 0.046(2) 0.052(2) -0.0032(16) -0.0020(15) -0.0032(15)
C15 0.0360(18) 0.0367(18) 0.0428(17) 0.0063(14) 0.0093(14) -0.0014(14)
C16 0.0347(17) 0.0328(17) 0.0330(15) 0.0017(13) 0.0078(13) -0.0018(13)
C17 0.0344(17) 0.0390(18) 0.0393(17) -0.0024(14) 0.0086(14) 0.0065(14)
C18 0.0395(19) 0.0395(19) 0.0473(19) 0.0028(15) 0.0031(15) 0.0060(15)
C19 0.057(2) 0.050(2) 0.090(3) 0.024(2) 0.015(2) 0.0000(19)
C21 0.0358(17) 0.0378(17) 0.0267(14) -0.0074(13) 0.0064(13) 0.0001(14)
C22 0.0416(19) 0.047(2) 0.0348(16) 0.0032(14) 0.0098(14) 0.0034(15)
C23 0.042(2) 0.057(2) 0.0445(19) -0.0019(17) 0.0086(16) 0.0082(17)
C24 0.038(2) 0.076(3) 0.053(2) -0.010(2) 0.0194(17) 0.0037(19)
C25 0.054(2) 0.057(2) 0.050(2) -0.0025(17) 0.0244(18) -0.0029(18)
C26 0.050(2) 0.044(2) 0.0425(18) 0.0029(15) 0.0148(16) 0.0016(16)
C27 0.0344(17) 0.0404(18) 0.0259(14) 0.0029(13) 0.0024(13) 0.0051(14)
C28 0.0411(19) 0.0422(19) 0.0330(16) -0.0047(14) 0.0037(14) -0.0018(15)
C29 0.077(3) 0.047(2) 0.052(2) -0.0023(17) 0.0083(19) -0.019(2)
C31 0.0310(16) 0.0377(17) 0.0263(14) 0.0055(13) 0.0073(12) 0.0011(13)
C32 0.0425(18) 0.0368(18) 0.0343(16) 0.0009(14) 0.0137(14) -0.0028(14)
C33 0.0396(19) 0.0402(19) 0.0448(18) 0.0063(15) 0.0169(15) 0.0043(15)
C34 0.0333(18) 0.049(2) 0.053(2) 0.0148(17) 0.0105(16) 0.0087(15)
C35 0.0329(17) 0.046(2) 0.0413(17) 0.0083(15) 0.0080(14) -0.0029(14)
C36 0.0368(17) 0.0358(17) 0.0305(15) 0.0065(13) 0.0064(13) -0.0012(14)
C37 0.0340(17) 0.0372(18) 0.0346(16) -0.0005(13) 0.0087(13) -0.0055(14)
C38 0.0323(17) 0.0431(19) 0.0333(15) -0.0003(14) 0.0079(13) -0.0041(14)
C39 0.094(3) 0.055(2) 0.062(2) -0.020(2) 0.042(2) -0.008(2)
C110 0.094(3) 0.059(3) 0.045(2) 0.0054(19) -0.003(2) 0.017(2)
C111 0.055(2) 0.049(2) 0.081(3) 0.001(2) 0.003(2) 0.0161(19)
C131 0.054(3) 0.114(4) 0.064(3) -0.040(3) -0.003(2) 0.000(2)
C151 0.039(2) 0.071(3) 0.061(2) 0.000(2) 0.0134(17) 0.0034(18)
C210 0.058(2) 0.062(3) 0.045(2) -0.0066(18) -0.0079(17) -0.0043(19)
C211 0.058(2) 0.062(3) 0.060(2) -0.027(2) 0.0043(19) 0.005(2)
C231 0.045(2) 0.099(4) 0.076(3) 0.015(3) 0.013(2) 0.029(2)
C251 0.083(3) 0.082(3) 0.090(3) 0.016(3) 0.051(3) -0.002(3)
C310 0.054(2) 0.072(3) 0.053(2) -0.0074(19) 0.0262(18) -0.017(2)
C311 0.057(3) 0.128(4) 0.042(2) 0.029(2) 0.0185(18) 0.010(3)
C331 0.062(3) 0.047(2) 0.078(3) 0.009(2) 0.025(2) 0.0129(19)
C351 0.040(2) 0.061(3) 0.061(2) 0.007(2) -0.0069(17) -0.0048(18)

loop_
_geom_bond_atom_site_label_1
_geom_bond_atom_site_label_2
_geom_bond_distance
_geom_bond_site_symmetry_2
_geom_bond_publ_flag
Mo1 N4 1.640(3) . ?
Mo1 N3 1.970(2) . ?
Mo1 N1 1.987(2) . ?
Mo1 N2 1.987(2) . ?
N1 C11 1.423(4) . ?
N1 C17 1.476(4) . ?
N2 C21 1.434(4) . ?
N2 C27 1.481(4) . ?
N3 C31 1.432(4) . ?
N3 C37 1.485(4) . ?
C11 C16 1.394(4) . ?
C11 C12 1.397(4) . ?
C12 C13 1.385(4) . ?
C13 C14 1.387(5) . ?
C13 C131 1.510(5) . ?
C14 C15 1.388(4) . ?
C15 C16 1.392(4) . ?
C15 C151 1.508(4) . ?
C17 C18 1.534(4) . ?
C18 C110 1.525(5) . ?
C18 C19 1.527(5) . ?
C18 C111 1.536(5) . ?
C21 C22 1.387(4) . ?
C21 C26 1.407(4) . ?
C22 C23 1.393(4) . ?
C23 C24 1.388(5) . ?
C23 C231 1.508(5) . ?
C24 C25 1.397(5) . ?
C25 C26 1.383(5) . ?
C25 C251 1.512(5) . ?
C27 C28 1.537(4) . ?
C28 C29 1.515(5) . ?
C28 C210 1.532(4) . ?
C28 C211 1.543(5) . ?
C31 C36 1.391(4) . ?
C31 C32 1.398(4) . ?
C32 C33 1.396(4) . ?
C33 C34 1.376(5) . ?
C33 C331 1.512(5) . ?
C34 C35 1.387(5) . ?
C35 C36 1.392(4) . ?
C35 C351 1.507(4) . ?
C37 C38 1.538(4) . ?
C38 C310 1.519(4) . ?
C38 C311 1.522(4) . ?
C38 C39 1.523(5) . ?

loop_
_cod_related_entry_id
_cod_related_entry_database
_cod_related_entry_code
1 ChemSpider 30659963
